data_7060681
loop_
_publ_author_name
'\,Ci\,cek, Metin'
'G\"urb\"uz, Nevin'
'\"Ozdemir, Nam\?ik'
'\"Ozdemir, \.Ismail'
'\.Ispir, Esin'

_publ_section_title
;
 Half-sandwich Ru(ii) arene complexes bearing benzimidazole ligands for
 the N-alkylation reaction of aniline with alcohols in a solvent-free
 medium
;
_journal_issue 25
_journal_name_full 'New Journal of Chemistry'
_journal_page_first 11075
_journal_page_last 11085
_journal_paper_doi 10.1039/D1NJ01539G
_journal_volume 45
_journal_year 2021
_chemical_formula_moiety 'C21 H28 Cl2 N2 O2 Ru'
_chemical_formula_sum 'C21 H28 Cl2 N2 O2 Ru'
_chemical_formula_weight 512.42
_space_group_crystal_system trigonal
_space_group_IT_number 148
_space_group_name_Hall '-R 3'
_space_group_name_H-M_alt 'R -3 :H'
_atom_sites_solution_hydrogens geom
_atom_sites_solution_primary direct
_atom_sites_solution_secondary difmap
_audit_creation_method SHELXL-2018/3
_audit_update_record
;
2021-02-05 deposited with the CCDC.	2021-05-11 downloaded from the CCDC.
;
_cell_angle_alpha 90
_cell_angle_beta 90
_cell_angle_gamma 120
_cell_formula_units_Z 18
_cell_length_a 30.0916(15)
_cell_length_b 30.0916(15)
_cell_length_c 13.6690(7)
_cell_measurement_reflns_used 19048
_cell_measurement_temperature 296(2)
_cell_measurement_theta_max 28.17
_cell_measurement_theta_min 1.68
_cell_volume 10719.1(9)
_computing_cell_refinement X-AREA
_computing_data_collection 'X-AREA (Stoe & Cie, 2002)'
_computing_data_reduction 'X-RED32 (Stoe & Cie, 2002)'
_computing_molecular_graphics 'OLEX2 (Dolomanov et al., 2009)'
_computing_publication_material 'OLEX2 (Dolomanov et al., 2009) and PLATON (Spek, 2009)'
_computing_structure_refinement 'SHELXL-2018/3 (Sheldrick, 2015)'
_computing_structure_solution 'SHELXT-2018/2 (Sheldrick, 2015)'
_diffrn_ambient_temperature 296(2)
_diffrn_detector_area_resol_mean 6.67
_diffrn_measured_fraction_theta_full 0.998
_diffrn_measured_fraction_theta_max 0.994
_diffrn_measurement_device_type 'STOE IPDS 2'
_diffrn_measurement_method '\w scans'
_diffrn_radiation_collimation '0.8 mm diameter, multiple pinhole'
_diffrn_radiation_monochromator 'plane graphite'
_diffrn_radiation_type MoK\a
_diffrn_radiation_wavelength 0.71073
_diffrn_reflns_av_R_equivalents 0.0588
_diffrn_reflns_av_unetI/netI 0.0598
_diffrn_reflns_Laue_measured_fraction_full 0.998
_diffrn_reflns_Laue_measured_fraction_max 0.994
_diffrn_reflns_limit_h_max 39
_diffrn_reflns_limit_h_min -39
_diffrn_reflns_limit_k_max 39
_diffrn_reflns_limit_k_min -27
_diffrn_reflns_limit_l_max 17
_diffrn_reflns_limit_l_min -13
_diffrn_reflns_number 17929
_diffrn_reflns_point_group_measured_fraction_full 0.998
_diffrn_reflns_point_group_measured_fraction_max 0.994
_diffrn_reflns_theta_full 25.242
_diffrn_reflns_theta_max 27.726
_diffrn_reflns_theta_min 1.682
_diffrn_source 'sealed X-ray tube, 12 x 0.4 mm long-fine focus'
_exptl_absorpt_coefficient_mu 0.900
_exptl_absorpt_correction_T_max 0.9115
_exptl_absorpt_correction_T_min 0.7227
_exptl_absorpt_correction_type integration
_exptl_absorpt_process_details 'X-RED32 (Stoe & Cie, 2002)'
_exptl_crystal_colour brown
_exptl_crystal_density_diffrn 1.429
_exptl_crystal_description prism
_exptl_crystal_F_000 4716
_exptl_crystal_size_max 0.600
_exptl_crystal_size_mid 0.130
_exptl_crystal_size_min 0.130
_refine_diff_density_max 0.417
_refine_diff_density_min -0.374
_refine_diff_density_rms 0.068
_refine_ls_extinction_method none
_refine_ls_goodness_of_fit_ref 0.926
_refine_ls_hydrogen_treatment constr
_refine_ls_matrix_type full
_refine_ls_number_parameters 258
_refine_ls_number_reflns 5579
_refine_ls_number_restraints 0
_refine_ls_restrained_S_all 0.926
_refine_ls_R_factor_all 0.0769
_refine_ls_R_factor_gt 0.0385
_refine_ls_shift/su_max 0.002
_refine_ls_shift/su_mean 0.000
_refine_ls_structure_factor_coef Fsqd
_refine_ls_weighting_details 'w=1/[\s^2^(Fo^2^)+(0.0320P)^2^] where P=(Fo^2^+2Fc^2^)/3'
_refine_ls_weighting_scheme calc
_refine_ls_wR_factor_gt 0.0667
_refine_ls_wR_factor_ref 0.0752
_reflns_Friedel_coverage 0.000
_reflns_number_gt 3652
_reflns_number_total 5579
_reflns_threshold_expression 'I > 2\s(I)'
_cod_data_source_file d1nj01539g2.cif
_cod_data_source_block namiko217
_cod_depositor_comments 'Adding full bibliography for 7060679--7060683.cif.'
_cod_original_cell_volume 10719.1(12)
_cod_database_code 7060681
_shelx_shelxl_version_number 2018/3
_shelx_space_group_comment
;
The symmetry employed for this shelxl refinement is uniquely defined
by the following loop, which should always be used as a source of
symmetry information in preference to the above space-group names.
They are only intended as comments.
;
_shelx_estimated_absorpt_t_min 0.614
_shelx_estimated_absorpt_t_max 0.892

loop_
_space_group_symop_operation_xyz
'x, y, z'
'-y, x-y, z'
'-x+y, -x, z'
'x+2/3, y+1/3, z+1/3'
'-y+2/3, x-y+1/3, z+1/3'
'-x+y+2/3, -x+1/3, z+1/3'
'x+1/3, y+2/3, z+2/3'
'-y+1/3, x-y+2/3, z+2/3'
'-x+y+1/3, -x+2/3, z+2/3'
'-x, -y, -z'
'y, -x+y, -z'
'x-y, x, -z'
'-x+2/3, -y+1/3, -z+1/3'
'y+2/3, -x+y+1/3, -z+1/3'
'x-y+2/3, x+1/3, -z+1/3'
'-x+1/3, -y+2/3, -z+2/3'
'y+1/3, -x+y+2/3, -z+2/3'
'x-y+1/3, x+2/3, -z+2/3'

loop_
_atom_site_label
_atom_site_type_symbol
_atom_site_fract_x
_atom_site_fract_y
_atom_site_fract_z
_atom_site_U_iso_or_equiv
_atom_site_adp_type
_atom_site_occupancy
_atom_site_site_symmetry_order
_atom_site_calc_flag
_atom_site_refinement_flags_posn
_atom_site_refinement_flags_adp
_atom_site_refinement_flags_occupancy
_atom_site_disorder_assembly
_atom_site_disorder_group
Ru1 Ru 0.85727(2) 0.63599(2) 0.34145(2) 0.04162(8) Uani 1 1 d . . . . .
Cl1 Cl 0.76564(3) 0.60219(4) 0.35154(7) 0.0576(2) Uani 1 1 d . . . . .
Cl2 Cl 0.86781(4) 0.72028(3) 0.36739(6) 0.0594(2) Uani 1 1 d . . . . .
O1 O 0.76945(12) 0.48392(12) 0.8002(3) 0.0962(10) Uani 1 1 d . . . . .
O2 O 0.78547(17) 0.49155(13) 0.6361(3) 0.1197(13) Uani 1 1 d . . . . .
N1 N 0.85537(10) 0.63129(9) 0.49743(17) 0.0447(5) Uani 1 1 d . . . . .
N2 N 0.82541(10) 0.59913(10) 0.64579(19) 0.0491(6) Uani 1 1 d . . . . .
C1 C 0.81691(12) 0.59564(13) 0.5488(2) 0.0495(7) Uani 1 1 d . . . . .
H1 H 0.786656 0.570377 0.520423 0.059 Uiso 1 1 calc R U . . .
C2 C 0.89292(12) 0.66109(12) 0.5673(2) 0.0469(7) Uani 1 1 d . . . . .
C3 C 0.94180(13) 0.70286(13) 0.5570(3) 0.0595(9) Uani 1 1 d . . . . .
H3 H 0.954838 0.716792 0.495770 0.071 Uiso 1 1 calc R U . . .
C4 C 0.97066(16) 0.72320(15) 0.6414(3) 0.0724(11) Uani 1 1 d . . . . .
H4 H 1.003919 0.750814 0.636459 0.087 Uiso 1 1 calc R U . . .
C5 C 0.95068(17) 0.70296(16) 0.7339(3) 0.0740(11) Uani 1 1 d . . . . .
H5 H 0.970968 0.717851 0.788847 0.089 Uiso 1 1 calc R U . . .
C6 C 0.90260(15) 0.66226(14) 0.7457(3) 0.0618(9) Uani 1 1 d . . . . .
H6 H 0.889406 0.649296 0.807376 0.074 Uiso 1 1 calc R U . . .
C7 C 0.87390(12) 0.64080(12) 0.6604(2) 0.0476(7) Uani 1 1 d . . . . .
C8 C 0.79172(14) 0.56206(14) 0.7188(3) 0.0611(9) Uani 1 1 d . . . . .
H8A H 0.756254 0.550268 0.701655 0.073 Uiso 1 1 calc R U . . .
H8B H 0.798339 0.578661 0.782155 0.073 Uiso 1 1 calc R U . . .
C9 C 0.79997(17) 0.51631(15) 0.7251(3) 0.0729(11) Uani 1 1 d . . . . .
H9 H 0.836203 0.527907 0.737889 0.087 Uiso 1 1 calc R U . . .
C10 C 0.7967(3) 0.4868(3) 0.8868(4) 0.130(2) Uani 1 1 d . . . . .
H10A H 0.828641 0.488867 0.869997 0.195 Uiso 1 1 calc R U . . .
H10B H 0.776560 0.456707 0.925792 0.195 Uiso 1 1 calc R U . . .
H10C H 0.803268 0.516728 0.923341 0.195 Uiso 1 1 calc R U . . .
C11 C 0.7963(4) 0.4498(2) 0.6265(6) 0.182(4) Uani 1 1 d . . . . .
H11A H 0.827842 0.458748 0.659449 0.273 Uiso 1 1 calc R U . . .
H11B H 0.799289 0.443807 0.558513 0.273 Uiso 1 1 calc R U . . .
H11C H 0.768838 0.419277 0.655278 0.273 Uiso 1 1 calc R U . . .
C12 C 0.97128(15) 0.72584(17) 0.2569(4) 0.0888(14) Uani 1 1 d . . . . .
H12A H 0.987826 0.734969 0.319585 0.133 Uiso 1 1 calc R U . . .
H12B H 0.956743 0.747165 0.242689 0.133 Uiso 1 1 calc R U . . .
H12C H 0.995988 0.730693 0.207457 0.133 Uiso 1 1 calc R U . . .
C13 C 0.92960(12) 0.67074(14) 0.2582(3) 0.0570(9) Uani 1 1 d . . . . .
C14 C 0.92890(12) 0.63539(14) 0.3262(3) 0.0569(9) Uani 1 1 d . . . . .
H14 H 0.956076 0.645800 0.369694 0.068 Uiso 1 1 calc R U . . .
C15 C 0.88757(13) 0.58417(14) 0.3296(2) 0.0537(8) Uani 1 1 d . . . . .
H15 H 0.887954 0.561640 0.375772 0.064 Uiso 1 1 calc R U . . .
C16 C 0.84597(13) 0.56682(13) 0.2645(3) 0.0542(8) Uani 1 1 d . . . . .
C17 C 0.84719(13) 0.60254(14) 0.1957(2) 0.0554(8) Uani 1 1 d . . . . .
H17 H 0.820159 0.591924 0.151781 0.066 Uiso 1 1 calc R U . . .
C18 C 0.88736(14) 0.65291(15) 0.1915(2) 0.0591(9) Uani 1 1 d . . . . .
H18 H 0.886822 0.675228 0.145096 0.071 Uiso 1 1 calc R U . . .
C19 C 0.80104(16) 0.51235(15) 0.2638(3) 0.0732(11) Uani 1 1 d . . . . .
H19 H 0.770029 0.514399 0.251439 0.088 Uiso 1 1 calc R U . . .
C20 C 0.79284(19) 0.48367(18) 0.3590(4) 0.1007(16) Uani 1 1 d . . . . .
H20A H 0.821715 0.479134 0.371463 0.151 Uiso 1 1 calc R U . . .
H20B H 0.762240 0.450726 0.354504 0.151 Uiso 1 1 calc R U . . .
H20C H 0.789352 0.502945 0.411399 0.151 Uiso 1 1 calc R U . . .
C21 C 0.8076(2) 0.4838(2) 0.1773(4) 0.1135(18) Uani 1 1 d . . . . .
H21A H 0.808566 0.500951 0.117439 0.170 Uiso 1 1 calc R U . . .
H21B H 0.779282 0.449228 0.175514 0.170 Uiso 1 1 calc R U . . .
H21C H 0.839058 0.483249 0.184615 0.170 Uiso 1 1 calc R U . . .

loop_
_atom_site_aniso_label
_atom_site_aniso_U_11
_atom_site_aniso_U_22
_atom_site_aniso_U_33
_atom_site_aniso_U_23
_atom_site_aniso_U_13
_atom_site_aniso_U_12
Ru1 0.04264(14) 0.05615(16) 0.03273(12) 0.00186(11) 0.00011(11) 0.02969(12)
Cl1 0.0442(4) 0.0808(6) 0.0509(5) 0.0062(4) 0.0009(4) 0.0336(4)
Cl2 0.0820(6) 0.0622(5) 0.0440(5) 0.0034(4) 0.0021(4) 0.0435(5)
O1 0.087(2) 0.102(2) 0.092(2) 0.0430(19) 0.0138(18) 0.0413(18)
O2 0.213(4) 0.087(2) 0.079(2) 0.0031(19) 0.007(3) 0.090(3)
N1 0.0515(14) 0.0533(15) 0.0347(13) 0.0019(12) 0.0004(12) 0.0302(13)
N2 0.0614(16) 0.0600(16) 0.0366(15) 0.0054(13) 0.0047(12) 0.0383(14)
C1 0.0567(18) 0.0610(19) 0.0393(18) 0.0029(15) -0.0004(15) 0.0357(16)
C2 0.0587(19) 0.0551(18) 0.0383(17) -0.0013(14) -0.0036(15) 0.0372(16)
C3 0.060(2) 0.061(2) 0.055(2) 0.0001(17) -0.0061(17) 0.0288(18)
C4 0.067(2) 0.071(2) 0.075(3) -0.013(2) -0.014(2) 0.031(2)
C5 0.093(3) 0.083(3) 0.055(3) -0.017(2) -0.024(2) 0.051(3)
C6 0.084(3) 0.075(2) 0.0402(19) -0.0051(17) -0.0075(18) 0.050(2)
C7 0.0604(19) 0.0575(18) 0.0392(17) -0.0025(15) -0.0030(14) 0.0402(17)
C8 0.073(2) 0.077(2) 0.044(2) 0.0148(18) 0.0163(18) 0.045(2)
C9 0.085(3) 0.070(2) 0.065(3) 0.023(2) 0.015(2) 0.040(2)
C10 0.177(6) 0.172(6) 0.080(4) 0.031(4) -0.002(4) 0.118(5)
C11 0.331(12) 0.100(4) 0.149(7) 0.012(4) 0.045(7) 0.133(6)
C12 0.060(2) 0.099(3) 0.089(3) 0.021(3) 0.024(2) 0.027(2)
C13 0.0455(18) 0.079(2) 0.050(2) 0.0083(18) 0.0128(15) 0.0338(17)
C14 0.0457(18) 0.087(3) 0.049(2) -0.0064(19) -0.0019(15) 0.0419(19)
C15 0.063(2) 0.076(2) 0.0440(19) -0.0020(17) -0.0033(16) 0.0513(19)
C16 0.0601(19) 0.066(2) 0.049(2) -0.0110(17) -0.0061(16) 0.0412(18)
C17 0.063(2) 0.083(2) 0.0373(18) -0.0107(17) -0.0090(15) 0.049(2)
C18 0.067(2) 0.089(3) 0.0383(19) 0.0086(18) 0.0088(17) 0.052(2)
C19 0.072(2) 0.073(2) 0.081(3) -0.017(2) -0.012(2) 0.042(2)
C20 0.102(4) 0.073(3) 0.119(5) 0.001(3) 0.015(3) 0.038(3)
C21 0.129(4) 0.097(4) 0.114(5) -0.051(3) -0.025(4) 0.056(3)

loop_
_atom_type_symbol
_atom_type_description
_atom_type_scat_dispersion_real
_atom_type_scat_dispersion_imag
_atom_type_scat_source
C C 0.0033 0.0016 'International Tables Vol C Tables 4.2.6.8 and 6.1.1.4'
H H 0.0000 0.0000 'International Tables Vol C Tables 4.2.6.8 and 6.1.1.4'
Cl Cl 0.1484 0.1585 'International Tables Vol C Tables 4.2.6.8 and 6.1.1.4'
N N 0.0061 0.0033 'International Tables Vol C Tables 4.2.6.8 and 6.1.1.4'
O O 0.0106 0.0060 'International Tables Vol C Tables 4.2.6.8 and 6.1.1.4'
Ru Ru -1.2594 0.8363 'International Tables Vol C Tables 4.2.6.8 and 6.1.1.4'

loop_
_geom_angle_atom_site_label_1
_geom_angle_atom_site_label_2
_geom_angle_atom_site_label_3
_geom_angle
_geom_angle_site_symmetry_1
_geom_angle_site_symmetry_3
_geom_angle_publ_flag
N1 Ru1 C15 91.93(11) . . ?
N1 Ru1 C14 95.12(12) . . ?
C15 Ru1 C14 38.07(13) . . ?
N1 Ru1 C17 152.54(12) . . ?
C15 Ru1 C17 67.19(12) . . ?
C14 Ru1 C17 79.53(13) . . ?
N1 Ru1 C18 160.34(12) . . ?
C15 Ru1 C18 79.89(13) . . ?
C14 Ru1 C18 67.45(13) . . ?
C17 Ru1 C18 37.00(13) . . ?
N1 Ru1 C16 115.35(12) . . ?
C15 Ru1 C16 37.53(12) . . ?
C14 Ru1 C16 68.37(13) . . ?
C17 Ru1 C16 37.64(13) . . ?
C18 Ru1 C16 67.92(14) . . ?
N1 Ru1 C13 122.32(12) . . ?
C15 Ru1 C13 68.42(13) . . ?
C14 Ru1 C13 37.42(13) . . ?
C17 Ru1 C13 67.91(13) . . ?
C18 Ru1 C13 38.03(13) . . ?
C16 Ru1 C13 81.42(13) . . ?
N1 Ru1 Cl1 85.88(7) . . ?
C15 Ru1 Cl1 120.15(10) . . ?
C14 Ru1 Cl1 158.15(10) . . ?
C17 Ru1 Cl1 89.53(9) . . ?
C18 Ru1 Cl1 113.71(10) . . ?
C16 Ru1 Cl1 91.44(9) . . ?
C13 Ru1 Cl1 151.32(10) . . ?
N1 Ru1 Cl2 84.73(7) . . ?
C15 Ru1 Cl2 151.88(10) . . ?
C14 Ru1 Cl2 114.31(10) . . ?
C17 Ru1 Cl2 122.15(10) . . ?
C18 Ru1 Cl2 94.07(10) . . ?
C16 Ru1 Cl2 159.78(10) . . ?
C13 Ru1 Cl2 89.86(10) . . ?
Cl1 Ru1 Cl2 87.52(3) . . ?
C9 O1 C10 114.4(4) . . ?
C9 O2 C11 113.6(4) . . ?
C1 N1 C2 104.8(3) . . ?
C1 N1 Ru1 124.6(2) . . ?
C2 N1 Ru1 130.5(2) . . ?
C1 N2 C7 106.6(3) . . ?
C1 N2 C8 125.5(3) . . ?
C7 N2 C8 127.5(3) . . ?
N1 C1 N2 113.9(3) . . ?
N1 C1 H1 123.0 . . ?
N2 C1 H1 123.0 . . ?
C3 C2 C7 120.3(3) . . ?
C3 C2 N1 131.3(3) . . ?
C7 C2 N1 108.4(3) . . ?
C2 C3 C4 117.5(4) . . ?
C2 C3 H3 121.2 . . ?
C4 C3 H3 121.2 . . ?
C3 C4 C5 121.3(4) . . ?
C3 C4 H4 119.3 . . ?
C5 C4 H4 119.3 . . ?
C6 C5 C4 122.1(4) . . ?
C6 C5 H5 118.9 . . ?
C4 C5 H5 118.9 . . ?
C5 C6 C7 116.7(4) . . ?
C5 C6 H6 121.7 . . ?
C7 C6 H6 121.7 . . ?
N2 C7 C6 131.7(3) . . ?
N2 C7 C2 106.2(3) . . ?
C6 C7 C2 122.0(3) . . ?
N2 C8 C9 111.5(3) . . ?
N2 C8 H8A 109.3 . . ?
C9 C8 H8A 109.3 . . ?
N2 C8 H8B 109.3 . . ?
C9 C8 H8B 109.3 . . ?
H8A C8 H8B 108.0 . . ?
O2 C9 O1 110.5(4) . . ?
O2 C9 C8 106.7(3) . . ?
O1 C9 C8 109.1(3) . . ?
O2 C9 H9 110.1 . . ?
O1 C9 H9 110.1 . . ?
C8 C9 H9 110.1 . . ?
O1 C10 H10A 109.5 . . ?
O1 C10 H10B 109.5 . . ?
H10A C10 H10B 109.5 . . ?
O1 C10 H10C 109.5 . . ?
H10A C10 H10C 109.5 . . ?
H10B C10 H10C 109.5 . . ?
O2 C11 H11A 109.5 . . ?
O2 C11 H11B 109.5 . . ?
H11A C11 H11B 109.5 . . ?
O2 C11 H11C 109.5 . . ?
H11A C11 H11C 109.5 . . ?
H11B C11 H11C 109.5 . . ?
C13 C12 H12A 109.5 . . ?
C13 C12 H12B 109.5 . . ?
H12A C12 H12B 109.5 . . ?
C13 C12 H12C 109.5 . . ?
H12A C12 H12C 109.5 . . ?
H12B C12 H12C 109.5 . . ?
C14 C13 C18 117.6(3) . . ?
C14 C13 C12 122.3(3) . . ?
C18 C13 C12 120.1(4) . . ?
C14 C13 Ru1 70.22(18) . . ?
C18 C13 Ru1 70.71(18) . . ?
C12 C13 Ru1 127.9(3) . . ?
C13 C14 C15 121.3(3) . . ?
C13 C14 Ru1 72.36(18) . . ?
C15 C14 Ru1 70.81(17) . . ?
C13 C14 H14 119.4 . . ?
C15 C14 H14 119.4 . . ?
Ru1 C14 H14 130.1 . . ?
C16 C15 C14 121.1(3) . . ?
C16 C15 Ru1 72.42(18) . . ?
C14 C15 Ru1 71.12(18) . . ?
C16 C15 H15 119.5 . . ?
C14 C15 H15 119.5 . . ?
Ru1 C15 H15 129.5 . . ?
C15 C16 C17 117.3(3) . . ?
C15 C16 C19 123.5(3) . . ?
C17 C16 C19 119.2(3) . . ?
C15 C16 Ru1 70.05(19) . . ?
C17 C16 Ru1 70.50(19) . . ?
C19 C16 Ru1 131.1(2) . . ?
C18 C17 C16 122.3(3) . . ?
C18 C17 Ru1 72.0(2) . . ?
C16 C17 Ru1 71.87(19) . . ?
C18 C17 H17 118.8 . . ?
C16 C17 H17 118.8 . . ?
Ru1 C17 H17 130.1 . . ?
C17 C18 C13 120.5(3) . . ?
C17 C18 Ru1 71.1(2) . . ?
C13 C18 Ru1 71.26(19) . . ?
C17 C18 H18 119.8 . . ?
C13 C18 H18 119.8 . . ?
Ru1 C18 H18 130.6 . . ?
C20 C19 C16 114.5(4) . . ?
C20 C19 C21 112.0(4) . . ?
C16 C19 C21 108.4(4) . . ?
C20 C19 H19 107.2 . . ?
C16 C19 H19 107.2 . . ?
C21 C19 H19 107.2 . . ?
C19 C20 H20A 109.5 . . ?
C19 C20 H20B 109.5 . . ?
H20A C20 H20B 109.5 . . ?
C19 C20 H20C 109.5 . . ?
H20A C20 H20C 109.5 . . ?
H20B C20 H20C 109.5 . . ?
C19 C21 H21A 109.5 . . ?
C19 C21 H21B 109.5 . . ?
H21A C21 H21B 109.5 . . ?
C19 C21 H21C 109.5 . . ?
H21A C21 H21C 109.5 . . ?
H21B C21 H21C 109.5 . . ?

loop_
_geom_bond_atom_site_label_1
_geom_bond_atom_site_label_2
_geom_bond_distance
_geom_bond_site_symmetry_2
_geom_bond_publ_flag
Ru1 N1 2.136(2) . ?
Ru1 C15 2.171(3) . ?
Ru1 C14 2.175(3) . ?
Ru1 C17 2.183(3) . ?
Ru1 C18 2.195(3) . ?
Ru1 C16 2.201(3) . ?
Ru1 C13 2.202(3) . ?
Ru1 Cl1 2.4189(8) . ?
Ru1 Cl2 2.4199(9) . ?
O1 C9 1.396(5) . ?
O1 C10 1.418(6) . ?
O2 C9 1.379(5) . ?
O2 C11 1.452(6) . ?
N1 C1 1.320(4) . ?
N1 C2 1.407(4) . ?
N2 C1 1.345(4) . ?
N2 C7 1.383(4) . ?
N2 C8 1.462(4) . ?
C1 H1 0.9300 . ?
C2 C3 1.384(5) . ?
C2 C7 1.403(4) . ?
C3 C4 1.389(5) . ?
C3 H3 0.9300 . ?
C4 C5 1.401(6) . ?
C4 H4 0.9300 . ?
C5 C6 1.359(5) . ?
C5 H5 0.9300 . ?
C6 C7 1.402(5) . ?
C6 H6 0.9300 . ?
C8 C9 1.519(5) . ?
C8 H8A 0.9700 . ?
C8 H8B 0.9700 . ?
C9 H9 0.9800 . ?
C10 H10A 0.9600 . ?
C10 H10B 0.9600 . ?
C10 H10C 0.9600 . ?
C11 H11A 0.9600 . ?
C11 H11B 0.9600 . ?
C11 H11C 0.9600 . ?
C12 C13 1.498(5) . ?
C12 H12A 0.9600 . ?
C12 H12B 0.9600 . ?
C12 H12C 0.9600 . ?
C13 C14 1.404(5) . ?
C13 C18 1.433(5) . ?
C14 C15 1.417(5) . ?
C14 H14 0.9300 . ?
C15 C16 1.407(5) . ?
C15 H15 0.9300 . ?
C16 C17 1.415(5) . ?
C16 C19 1.516(5) . ?
C17 C18 1.389(5) . ?
C17 H17 0.9300 . ?
C18 H18 0.9300 . ?
C19 C20 1.511(7) . ?
C19 C21 1.532(6) . ?
C19 H19 0.9800 . ?
C20 H20A 0.9600 . ?
C20 H20B 0.9600 . ?
C20 H20C 0.9600 . ?
C21 H21A 0.9600 . ?
C21 H21B 0.9600 . ?
C21 H21C 0.9600 . ?

loop_
_geom_torsion_atom_site_label_1
_geom_torsion_atom_site_label_2
_geom_torsion_atom_site_label_3
_geom_torsion_atom_site_label_4
_geom_torsion
_geom_torsion_site_symmetry_1
_geom_torsion_site_symmetry_2
_geom_torsion_site_symmetry_3
_geom_torsion_site_symmetry_4
_geom_torsion_publ_flag
C2 N1 C1 N2 0.2(3) . . . . ?
Ru1 N1 C1 N2 177.06(19) . . . . ?
C7 N2 C1 N1 -0.1(3) . . . . ?
C8 N2 C1 N1 -173.7(3) . . . . ?
C1 N1 C2 C3 178.1(3) . . . . ?
Ru1 N1 C2 C3 1.5(5) . . . . ?
C1 N1 C2 C7 -0.2(3) . . . . ?
Ru1 N1 C2 C7 -176.83(19) . . . . ?
C7 C2 C3 C4 0.3(5) . . . . ?
N1 C2 C3 C4 -177.9(3) . . . . ?
C2 C3 C4 C5 -1.4(5) . . . . ?
C3 C4 C5 C6 0.8(6) . . . . ?
C4 C5 C6 C7 0.9(5) . . . . ?
C1 N2 C7 C6 -179.8(3) . . . . ?
C8 N2 C7 C6 -6.4(5) . . . . ?
C1 N2 C7 C2 -0.1(3) . . . . ?
C8 N2 C7 C2 173.4(3) . . . . ?
C5 C6 C7 N2 177.8(3) . . . . ?
C5 C6 C7 C2 -2.0(5) . . . . ?
C3 C2 C7 N2 -178.4(3) . . . . ?
N1 C2 C7 N2 0.2(3) . . . . ?
C3 C2 C7 C6 1.4(5) . . . . ?
N1 C2 C7 C6 180.0(3) . . . . ?
C1 N2 C8 C9 81.2(4) . . . . ?
C7 N2 C8 C9 -91.1(4) . . . . ?
C11 O2 C9 O1 -67.8(6) . . . . ?
C11 O2 C9 C8 173.7(5) . . . . ?
C10 O1 C9 O2 138.9(4) . . . . ?
C10 O1 C9 C8 -104.1(5) . . . . ?
N2 C8 C9 O2 -64.5(4) . . . . ?
N2 C8 C9 O1 176.1(3) . . . . ?
C18 C13 C14 C15 -0.9(5) . . . . ?
C12 C13 C14 C15 176.4(3) . . . . ?
Ru1 C13 C14 C15 53.4(3) . . . . ?
C18 C13 C14 Ru1 -54.3(3) . . . . ?
C12 C13 C14 Ru1 123.0(3) . . . . ?
C13 C14 C15 C16 0.5(5) . . . . ?
Ru1 C14 C15 C16 54.6(3) . . . . ?
C13 C14 C15 Ru1 -54.1(3) . . . . ?
C14 C15 C16 C17 0.0(5) . . . . ?
Ru1 C15 C16 C17 54.0(3) . . . . ?
C14 C15 C16 C19 179.2(3) . . . . ?
Ru1 C15 C16 C19 -126.8(3) . . . . ?
C14 C15 C16 Ru1 -54.0(3) . . . . ?
C15 C16 C17 C18 -0.2(5) . . . . ?
C19 C16 C17 C18 -179.4(3) . . . . ?
Ru1 C16 C17 C18 53.6(3) . . . . ?
C15 C16 C17 Ru1 -53.8(3) . . . . ?
C19 C16 C17 Ru1 127.0(3) . . . . ?
C16 C17 C18 C13 -0.2(5) . . . . ?
Ru1 C17 C18 C13 53.4(3) . . . . ?
C16 C17 C18 Ru1 -53.6(3) . . . . ?
C14 C13 C18 C17 0.7(5) . . . . ?
C12 C13 C18 C17 -176.6(3) . . . . ?
Ru1 C13 C18 C17 -53.3(3) . . . . ?
C14 C13 C18 Ru1 54.1(3) . . . . ?
C12 C13 C18 Ru1 -123.3(3) . . . . ?
C15 C16 C19 C20 22.5(5) . . . . ?
C17 C16 C19 C20 -158.4(4) . . . . ?
Ru1 C16 C19 C20 -69.5(5) . . . . ?
C15 C16 C19 C21 -103.3(4) . . . . ?
C17 C16 C19 C21 75.9(4) . . . . ?
Ru1 C16 C19 C21 164.7(3) . . . . ?
